data_7214098
loop_
_publ_author_name
'Liu, Dong'
'Lang, Jian-Ping'

_publ_section_title
;
 Regiospecific photodimerization reactions of an unsymmetrical alkene in
 two coordination compounds
;
_journal_issue 1
_journal_name_full CrystEngComm
_journal_page_first 76
_journal_paper_doi 10.1039/c3ce41609g
_journal_volume 16
_journal_year 2014
_chemical_formula_moiety 'C80 H60 Cd2 Cl4 N4 O8'
_chemical_formula_sum 'C80 H60 Cd2 Cl4 N4 O8'
_chemical_formula_weight 1571.94
_chemical_name_systematic
; 
 ? 
;
_space_group_IT_number 2
_symmetry_cell_setting triclinic
_symmetry_space_group_name_Hall '-P 1'
_symmetry_space_group_name_H-M 'P -1'
_atom_sites_solution_hydrogens geom
_atom_sites_solution_primary direct
_atom_sites_solution_secondary difmap
_audit_creation_method SHELXL-97
_cell_angle_alpha 107.23(3)
_cell_angle_beta 92.05(3)
_cell_angle_gamma 109.70(3)
_cell_formula_units_Z 1
_cell_length_a 10.584(2)
_cell_length_b 11.362(2)
_cell_length_c 15.896(3)
_cell_measurement_reflns_used 7573
_cell_measurement_temperature 223(2)
_cell_measurement_theta_max 27.5554
_cell_measurement_theta_min 3.1547
_cell_volume 1699.3(8)
_computing_cell_refinement 'CrystalClear, Ver. 1.30 (Rigaku/MSC, 2001)'
_computing_data_collection 'CrystalClear, Ver. 1.30 (Rigaku/MSC, 2001)'
_computing_data_reduction 'CrystalStructure, Ver. 3.60 (Rigaku/MSC, 2004)'
_computing_molecular_graphics CrystalMaker
_computing_publication_material 'SHELXTL and PLATON (Spek, 2009)'
_computing_structure_refinement 'SHELXL-97 (Sheldrick, 1997)'
_computing_structure_solution 'SHELXS-97 (Sheldrick, 1990)'
_diffrn_ambient_temperature 223(2)
_diffrn_measured_fraction_theta_full 0.989
_diffrn_measured_fraction_theta_max 0.989
_diffrn_measurement_device_type 'Rigaku MercuryCCD area detector'
_diffrn_measurement_method \w
_diffrn_radiation_monochromator graphite
_diffrn_radiation_source 'fine-focus sealed tube'
_diffrn_radiation_type MoK\a
_diffrn_radiation_wavelength 0.71073
_diffrn_reflns_av_R_equivalents 0.0361
_diffrn_reflns_av_sigmaI/netI 0.0557
_diffrn_reflns_limit_h_max 12
_diffrn_reflns_limit_h_min -11
_diffrn_reflns_limit_k_max 13
_diffrn_reflns_limit_k_min -13
_diffrn_reflns_limit_l_max 16
_diffrn_reflns_limit_l_min -18
_diffrn_reflns_number 13708
_diffrn_reflns_theta_full 25.05
_diffrn_reflns_theta_max 25.05
_diffrn_reflns_theta_min 3.15
_diffrn_standards_decay_% 0
_diffrn_standards_interval_count 0
_diffrn_standards_interval_time 0
_diffrn_standards_number 0
_exptl_absorpt_coefficient_mu 0.846
_exptl_absorpt_correction_T_max 0.8491
_exptl_absorpt_correction_T_min 0.7285
_exptl_absorpt_correction_type multi-scan
_exptl_absorpt_process_details 'Jacobson, R. (1998) Private communication to Rigaku Company, Tokyo, Japan.'
_exptl_crystal_colour yellow
_exptl_crystal_density_diffrn 1.536
_exptl_crystal_density_method 'not measured'
_exptl_crystal_description block
_exptl_crystal_F_000 796
_exptl_crystal_size_max 0.40
_exptl_crystal_size_mid 0.30
_exptl_crystal_size_min 0.20
_refine_diff_density_max 0.903
_refine_diff_density_min -0.725
_refine_diff_density_rms 0.072
_refine_ls_extinction_method none
_refine_ls_goodness_of_fit_ref 0.974
_refine_ls_hydrogen_treatment constr
_refine_ls_matrix_type full
_refine_ls_number_parameters 460
_refine_ls_number_reflns 5970
_refine_ls_number_restraints 0
_refine_ls_restrained_S_all 0.974
_refine_ls_R_factor_all 0.0456
_refine_ls_R_factor_gt 0.0371
_refine_ls_shift/su_max 0.001
_refine_ls_shift/su_mean 0.000
_refine_ls_structure_factor_coef Fsqd
_refine_ls_weighting_details 'calc w=1/[\s^2^(Fo^2^)+(0.0451P)^2^+0.0000P] where P=(Fo^2^+2Fc^2^)/3'
_refine_ls_weighting_scheme calc
_refine_ls_wR_factor_gt 0.0837
_refine_ls_wR_factor_ref 0.0868
_reflns_number_gt 4979
_reflns_number_total 5970
_reflns_threshold_expression >2sigma(I)
_cod_data_source_file c3ce41609g.txt
_cod_data_source_block t
_cod_depositor_comments
;
The following automatic conversions were performed:

'_exptl_absorpt_correction_type' value 'Multi-scan' changed to
'multi-scan' according to
/usr/data/users/saulius/automatic-downloads/current/RSC/lib/dictionaries/cif_core.dic
dictionary named 'cif_core.dic' version 2.4.2 from 2011-04-26.

Automatic conversion script
Id: cif_fix_values 2281 2013-09-26 08:29:07Z andrius 
;
_cod_database_code 7214098

loop_
_symmetry_equiv_pos_as_xyz
'x, y, z'
'-x, -y, -z'

loop_
_atom_site_label
_atom_site_type_symbol
_atom_site_fract_x
_atom_site_fract_y
_atom_site_fract_z
_atom_site_U_iso_or_equiv
_atom_site_adp_type
_atom_site_occupancy
_atom_site_symmetry_multiplicity
_atom_site_calc_flag
_atom_site_refinement_flags
Cd1 Cd 0.56430(2) 0.378355(19) 0.414495(15) 0.03210(10) Uani 1 1 d .
Cl1 Cl 0.67439(10) -0.35882(8) 0.13264(7) 0.0592(3) Uani 1 1 d .
Cl2 Cl 0.94698(10) 1.20197(8) 0.42998(8) 0.0636(3) Uani 1 1 d .
N1 N 0.7135(2) 0.4026(2) 0.53461(17) 0.0333(6) Uani 1 1 d .
N2 N 0.3988(3) 0.3521(2) 0.30227(17) 0.0368(6) Uani 1 1 d .
O1 O 0.6679(2) 0.2528(2) 0.30895(15) 0.0440(6) Uani 1 1 d .
O2 O 0.5177(2) 0.1469(2) 0.37921(15) 0.0404(5) Uani 1 1 d .
O3 O 0.6019(2) 0.6259(2) 0.49122(15) 0.0419(5) Uani 1 1 d .
O4 O 0.7154(2) 0.5600(2) 0.38604(15) 0.0419(5) Uani 1 1 d .
C1 C 0.6749(3) 0.3416(3) 0.5946(2) 0.0421(8) Uani 1 1 d .
H1 H 0.5852 0.2815 0.5854 0.048(9) Uiso 1 1 calc R
C2 C 0.7601(3) 0.3623(3) 0.6692(2) 0.0417(8) Uani 1 1 d .
H2 H 0.7277 0.3176 0.7098 0.050 Uiso 1 1 calc R
C3 C 0.8943(3) 0.4495(3) 0.6848(2) 0.0352(7) Uani 1 1 d .
C4 C 0.9349(3) 0.5092(3) 0.6209(2) 0.0363(8) Uani 1 1 d .
H4 H 1.0251 0.5669 0.6272 0.045(9) Uiso 1 1 calc R
C5 C 0.8433(3) 0.4843(3) 0.5483(2) 0.0360(7) Uani 1 1 d .
H5 H 0.8733 0.5267 0.5062 0.044(10) Uiso 1 1 calc R
C6 C 0.9819(3) 0.4802(3) 0.7677(2) 0.0407(8) Uani 1 1 d .
H6 H 0.9447 0.4365 0.8079 0.070(13) Uiso 1 1 calc R
C7 C 1.1096(3) 0.5648(3) 0.7910(2) 0.0380(8) Uani 1 1 d .
H7 H 1.1493 0.6008 0.7480 0.058(11) Uiso 1 1 calc R
C8 C 1.1952(3) 0.6077(3) 0.8777(2) 0.0356(7) Uani 1 1 d .
C9 C 1.1527(4) 0.5582(4) 0.9458(2) 0.0464(9) Uani 1 1 d .
H9 H 1.0664 0.4919 0.9364 0.047(10) Uiso 1 1 calc R
C10 C 1.2338(4) 0.6038(4) 1.0271(2) 0.0516(10) Uani 1 1 d .
H10 H 1.2032 0.5699 1.0729 0.060(12) Uiso 1 1 calc R
C11 C 1.3618(4) 0.7008(5) 1.0401(3) 0.0644(12) Uani 1 1 d .
H11 H 1.4179 0.7331 1.0953 0.088(14) Uiso 1 1 calc R
C12 C 1.4070(4) 0.7496(4) 0.9735(3) 0.0679(12) Uani 1 1 d .
H12 H 1.4942 0.8145 0.9828 0.086(14) Uiso 1 1 calc R
C13 C 1.3243(3) 0.7035(4) 0.8924(2) 0.0492(9) Uani 1 1 d .
H13 H 1.3557 0.7374 0.8467 0.050(11) Uiso 1 1 calc R
C14 C 0.4388(4) 0.3950(3) 0.2344(2) 0.0432(8) Uani 1 1 d .
H14 H 0.5310 0.4459 0.2384 0.049(10) Uiso 1 1 calc R
C15 C 0.3518(4) 0.3684(3) 0.1587(3) 0.0507(9) Uani 1 1 d .
H15 H 0.3850 0.4012 0.1129 0.056(11) Uiso 1 1 calc R
C16 C 0.2154(4) 0.2932(3) 0.1504(2) 0.0448(9) Uani 1 1 d .
C17 C 0.1732(3) 0.2521(3) 0.2222(2) 0.0479(9) Uani 1 1 d .
H17 H 0.0811 0.2032 0.2206 0.042(9) Uiso 1 1 calc R
C18 C 0.2668(3) 0.2834(3) 0.2960(2) 0.0432(8) Uani 1 1 d .
H18 H 0.2359 0.2549 0.3439 0.046(10) Uiso 1 1 calc R
C19 C 0.1271(4) 0.2579(4) 0.0653(3) 0.0515(9) Uani 1 1 d .
H19 H 0.1652 0.3001 0.0246 0.082(15) Uiso 1 1 calc R
C20 C 0.0014(4) 0.1740(4) 0.0409(3) 0.0541(10) Uani 1 1 d .
H20 H -0.0384 0.1353 0.0828 0.072(14) Uiso 1 1 calc R
C21 C -0.0841(3) 0.1338(3) -0.0456(2) 0.0470(9) Uani 1 1 d .
C22 C -0.0395(4) 0.1803(3) -0.1149(3) 0.0491(9) Uani 1 1 d .
H22 H 0.0495 0.2413 -0.1075 0.053(10) Uiso 1 1 calc R
C23 C -0.1241(4) 0.1382(4) -0.1947(3) 0.0534(10) Uani 1 1 d .
H23 H -0.0924 0.1716 -0.2406 0.063(13) Uiso 1 1 calc R
C24 C -0.2538(4) 0.0482(4) -0.2076(3) 0.0566(11) Uani 1 1 d .
H24 H -0.3107 0.0189 -0.2622 0.068 Uiso 1 1 calc R
C25 C -0.2993(4) 0.0015(4) -0.1398(3) 0.0614(11) Uani 1 1 d .
H25 H -0.3881 -0.0603 -0.1484 0.074 Uiso 1 1 calc R
C26 C -0.2171(4) 0.0435(4) -0.0589(3) 0.0574(10) Uani 1 1 d .
H26 H -0.2506 0.0114 -0.0129 0.069 Uiso 1 1 calc R
C27 C 0.6017(3) 0.1498(3) 0.3254(2) 0.0312(7) Uani 1 1 d .
C28 C 0.6224(3) 0.0236(3) 0.2781(2) 0.0313(7) Uani 1 1 d .
C29 C 0.7050(3) 0.0186(3) 0.2116(2) 0.0399(8) Uani 1 1 d .
H29 H 0.7497 0.0954 0.1974 0.048 Uiso 1 1 calc R
C30 C 0.7218(3) -0.0990(3) 0.1662(2) 0.0427(8) Uani 1 1 d .
H30 H 0.7766 -0.1029 0.1209 0.051 Uiso 1 1 calc R
C31 C 0.6560(3) -0.2096(3) 0.1892(2) 0.0376(8) Uani 1 1 d .
C32 C 0.5759(3) -0.2075(3) 0.2553(2) 0.0336(7) Uani 1 1 d .
H32 H 0.5337 -0.2843 0.2701 0.040 Uiso 1 1 calc R
C33 C 0.5583(3) -0.0915(3) 0.29944(19) 0.0290(7) Uani 1 1 d .
H33 H 0.5028 -0.0893 0.3443 0.035 Uiso 1 1 calc R
C34 C 0.6876(3) 0.6499(3) 0.4396(2) 0.0319(7) Uani 1 1 d .
C35 C 0.7564(3) 0.7902(3) 0.4412(2) 0.0302(7) Uani 1 1 d .
C36 C 0.7246(3) 0.8922(3) 0.4964(2) 0.0380(8) Uani 1 1 d .
H36 H 0.6621 0.8748 0.5358 0.046 Uiso 1 1 calc R
C37 C 0.7833(3) 1.0189(3) 0.4942(2) 0.0429(8) Uani 1 1 d .
H37 H 0.7616 1.0882 0.5318 0.051 Uiso 1 1 calc R
C38 C 0.8748(3) 1.0425(3) 0.4358(2) 0.0412(8) Uani 1 1 d .
C39 C 0.9104(3) 0.9446(3) 0.3815(2) 0.0415(8) Uani 1 1 d .
H39 H 0.9748 0.9634 0.3434 0.050 Uiso 1 1 calc R
C40 C 0.8494(3) 0.8159(3) 0.3835(2) 0.0356(7) Uani 1 1 d .
H40 H 0.8713 0.7468 0.3458 0.043 Uiso 1 1 calc R

loop_
_atom_site_aniso_label
_atom_site_aniso_U_11
_atom_site_aniso_U_22
_atom_site_aniso_U_33
_atom_site_aniso_U_23
_atom_site_aniso_U_13
_atom_site_aniso_U_12
Cd1 0.03155(14) 0.02822(14) 0.03449(16) 0.00992(11) 0.00550(10) 0.00862(10)
Cl1 0.0653(6) 0.0382(5) 0.0790(7) 0.0142(5) 0.0330(5) 0.0271(5)
Cl2 0.0554(6) 0.0332(5) 0.0952(8) 0.0322(5) -0.0072(6) -0.0003(4)
N1 0.0319(14) 0.0274(13) 0.0383(16) 0.0099(12) 0.0071(12) 0.0086(11)
N2 0.0375(15) 0.0347(14) 0.0353(16) 0.0083(12) 0.0027(12) 0.0125(12)
O1 0.0544(14) 0.0321(12) 0.0503(15) 0.0179(11) 0.0213(12) 0.0164(11)
O2 0.0378(12) 0.0333(12) 0.0466(14) 0.0091(10) 0.0150(11) 0.0112(10)
O3 0.0380(13) 0.0376(12) 0.0518(15) 0.0216(11) 0.0156(11) 0.0089(10)
O4 0.0487(14) 0.0279(11) 0.0459(14) 0.0114(11) 0.0138(11) 0.0097(11)
C1 0.0315(18) 0.0420(18) 0.051(2) 0.0225(17) 0.0075(16) 0.0052(15)
C2 0.0349(18) 0.0477(19) 0.044(2) 0.0264(17) 0.0081(16) 0.0063(16)
C3 0.0327(17) 0.0369(17) 0.0386(19) 0.0137(15) 0.0092(15) 0.0144(14)
C4 0.0297(17) 0.0322(16) 0.042(2) 0.0134(15) 0.0064(15) 0.0041(14)
C5 0.0357(18) 0.0303(16) 0.039(2) 0.0117(15) 0.0075(15) 0.0074(14)
C6 0.0385(19) 0.0481(19) 0.039(2) 0.0179(17) 0.0094(16) 0.0172(16)
C7 0.0368(19) 0.0452(19) 0.0361(19) 0.0164(16) 0.0094(16) 0.0170(16)
C8 0.0360(18) 0.0432(18) 0.0316(18) 0.0091(15) 0.0060(15) 0.0222(16)
C9 0.044(2) 0.059(2) 0.041(2) 0.0146(18) 0.0099(17) 0.0256(19)
C10 0.062(3) 0.071(3) 0.034(2) 0.0193(19) 0.0087(19) 0.036(2)
C11 0.057(3) 0.099(3) 0.040(2) 0.018(2) -0.003(2) 0.037(3)
C12 0.044(2) 0.086(3) 0.054(3) 0.011(2) -0.008(2) 0.010(2)
C13 0.040(2) 0.060(2) 0.044(2) 0.0169(19) 0.0020(17) 0.0141(18)
C14 0.041(2) 0.0464(19) 0.038(2) 0.0124(17) 0.0024(17) 0.0123(17)
C15 0.053(2) 0.056(2) 0.045(2) 0.0215(19) 0.0058(19) 0.0184(19)
C16 0.051(2) 0.0461(19) 0.039(2) 0.0073(17) 0.0009(17) 0.0252(18)
C17 0.0346(19) 0.049(2) 0.055(2) 0.0102(18) 0.0059(18) 0.0152(17)
C18 0.0387(19) 0.049(2) 0.039(2) 0.0128(17) 0.0072(17) 0.0129(17)
C19 0.050(2) 0.058(2) 0.046(2) 0.013(2) 0.0000(19) 0.023(2)
C20 0.050(2) 0.055(2) 0.055(3) 0.014(2) 0.003(2) 0.021(2)
C21 0.042(2) 0.046(2) 0.049(2) 0.0052(18) -0.0060(18) 0.0220(17)
C22 0.036(2) 0.048(2) 0.059(3) 0.0089(19) 0.0022(18) 0.0173(17)
C23 0.052(2) 0.063(2) 0.052(2) 0.017(2) 0.010(2) 0.031(2)
C24 0.052(2) 0.055(2) 0.055(3) 0.002(2) -0.010(2) 0.026(2)
C25 0.045(2) 0.058(2) 0.069(3) 0.014(2) -0.009(2) 0.0121(19)
C26 0.052(2) 0.053(2) 0.063(3) 0.017(2) 0.001(2) 0.0156(19)
C27 0.0281(16) 0.0303(16) 0.0306(18) 0.0081(14) -0.0013(14) 0.0072(14)
C28 0.0278(16) 0.0326(16) 0.0342(18) 0.0114(14) 0.0055(14) 0.0115(14)
C29 0.0384(18) 0.0355(17) 0.049(2) 0.0173(16) 0.0122(16) 0.0141(15)
C30 0.045(2) 0.0414(19) 0.046(2) 0.0141(16) 0.0221(17) 0.0203(17)
C31 0.0353(17) 0.0295(16) 0.048(2) 0.0088(15) 0.0070(15) 0.0157(14)
C32 0.0325(17) 0.0295(16) 0.0392(19) 0.0137(14) 0.0045(15) 0.0099(14)
C33 0.0255(15) 0.0333(16) 0.0269(17) 0.0077(13) 0.0045(13) 0.0109(13)
C34 0.0267(16) 0.0364(17) 0.0322(18) 0.0149(15) 0.0003(14) 0.0082(14)
C35 0.0264(15) 0.0277(16) 0.0323(17) 0.0099(14) -0.0008(14) 0.0052(13)
C36 0.0351(17) 0.0384(18) 0.0387(19) 0.0133(15) 0.0054(15) 0.0107(15)
C37 0.0433(19) 0.0317(17) 0.051(2) 0.0078(16) 0.0057(17) 0.0157(16)
C38 0.0331(18) 0.0312(17) 0.055(2) 0.0202(17) -0.0085(17) 0.0029(15)
C39 0.0309(17) 0.0426(19) 0.052(2) 0.0257(17) 0.0101(16) 0.0054(15)
C40 0.0331(17) 0.0335(17) 0.0395(19) 0.0133(15) 0.0084(15) 0.0098(14)

loop_
_atom_type_symbol
_atom_type_description
_atom_type_scat_dispersion_real
_atom_type_scat_dispersion_imag
_atom_type_scat_source
C C 0.0033 0.0016 'International Tables Vol C Tables 4.2.6.8 and 6.1.1.4'
H H 0.0000 0.0000 'International Tables Vol C Tables 4.2.6.8 and 6.1.1.4'
Cd Cd -0.8075 1.2024 'International Tables Vol C Tables 4.2.6.8 and 6.1.1.4'
Cl Cl 0.1484 0.1585 'International Tables Vol C Tables 4.2.6.8 and 6.1.1.4'
N N 0.0061 0.0033 'International Tables Vol C Tables 4.2.6.8 and 6.1.1.4'
O O 0.0106 0.0060 'International Tables Vol C Tables 4.2.6.8 and 6.1.1.4'

loop_
_geom_angle_atom_site_label_1
_geom_angle_atom_site_label_2
_geom_angle_atom_site_label_3
_geom_angle
_geom_angle_site_symmetry_1
_geom_angle_site_symmetry_3
N1 Cd1 O4 92.45(9) . .
N1 Cd1 N2 174.68(9) . .
O4 Cd1 N2 91.12(9) . .
N1 Cd1 O3 87.90(8) . 2_666
O4 Cd1 O3 128.22(8) . 2_666
N2 Cd1 O3 86.79(9) . 2_666
N1 Cd1 O2 85.15(9) . .
O4 Cd1 O2 138.96(8) . .
N2 Cd1 O2 94.73(9) . .
O3 Cd1 O2 92.69(8) 2_666 .
N1 Cd1 O1 92.51(8) . .
O4 Cd1 O1 84.65(8) . .
N2 Cd1 O1 91.75(9) . .
O3 Cd1 O1 147.10(7) 2_666 .
O2 Cd1 O1 54.64(8) . .
N1 Cd1 O3 86.07(8) . .
O4 Cd1 O3 52.57(8) . .
N2 Cd1 O3 92.99(8) . .
O3 Cd1 O3 75.85(8) 2_666 .
O2 Cd1 O3 165.80(7) . .
O1 Cd1 O3 137.02(7) . .
N1 Cd1 C27 88.30(9) . .
O4 Cd1 C27 111.81(9) . .
N2 Cd1 C27 94.03(9) . .
O3 Cd1 C27 119.96(9) 2_666 .
O2 Cd1 C27 27.32(8) . .
O1 Cd1 C27 27.33(8) . .
O3 Cd1 C27 163.03(8) . .
N1 Cd1 C34 89.81(9) . .
O4 Cd1 C34 26.00(8) . .
N2 Cd1 C34 91.68(9) . .
O3 Cd1 C34 102.28(9) 2_666 .
O2 Cd1 C34 164.02(8) . .
O1 Cd1 C34 110.61(9) . .
O3 Cd1 C34 26.59(8) . .
C27 Cd1 C34 137.60(10) . .
C1 N1 C5 116.8(3) . .
C1 N1 Cd1 122.8(2) . .
C5 N1 Cd1 120.3(2) . .
C18 N2 C14 117.1(3) . .
C18 N2 Cd1 124.0(2) . .
C14 N2 Cd1 118.5(2) . .
C27 O1 Cd1 90.65(18) . .
C27 O2 Cd1 91.72(18) . .
C34 O3 Cd1 167.9(2) . 2_666
C34 O3 Cd1 86.28(18) . .
Cd1 O3 Cd1 104.15(8) 2_666 .
C34 O4 Cd1 99.31(19) . .
N1 C1 C2 123.2(3) . .
N1 C1 H1 118.4 . .
C2 C1 H1 118.4 . .
C1 C2 C3 120.1(3) . .
C1 C2 H2 119.9 . .
C3 C2 H2 119.9 . .
C4 C3 C2 116.4(3) . .
C4 C3 C6 123.3(3) . .
C2 C3 C6 120.3(3) . .
C5 C4 C3 120.1(3) . .
C5 C4 H4 120.0 . .
C3 C4 H4 120.0 . .
N1 C5 C4 123.3(3) . .
N1 C5 H5 118.3 . .
C4 C5 H5 118.3 . .
C7 C6 C3 125.5(3) . .
C7 C6 H6 117.2 . .
C3 C6 H6 117.2 . .
C6 C7 C8 126.5(3) . .
C6 C7 H7 116.8 . .
C8 C7 H7 116.8 . .
C9 C8 C13 118.2(3) . .
C9 C8 C7 123.2(3) . .
C13 C8 C7 118.6(3) . .
C10 C9 C8 121.6(4) . .
C10 C9 H9 119.2 . .
C8 C9 H9 119.2 . .
C9 C10 C11 118.8(4) . .
C9 C10 H10 120.6 . .
C11 C10 H10 120.6 . .
C12 C11 C10 120.8(4) . .
C12 C11 H11 119.6 . .
C10 C11 H11 119.6 . .
C11 C12 C13 119.9(4) . .
C11 C12 H12 120.1 . .
C13 C12 H12 120.1 . .
C12 C13 C8 120.7(4) . .
C12 C13 H13 119.6 . .
C8 C13 H13 119.6 . .
N2 C14 C15 123.4(3) . .
N2 C14 H14 118.3 . .
C15 C14 H14 118.3 . .
C14 C15 C16 119.8(4) . .
C14 C15 H15 120.1 . .
C16 C15 H15 120.1 . .
C15 C16 C17 116.7(3) . .
C15 C16 C19 118.2(3) . .
C17 C16 C19 125.0(3) . .
C18 C17 C16 119.9(3) . .
C18 C17 H17 120.0 . .
C16 C17 H17 120.0 . .
N2 C18 C17 123.0(3) . .
N2 C18 H18 118.5 . .
C17 C18 H18 118.5 . .
C20 C19 C16 126.8(4) . .
C20 C19 H19 116.6 . .
C16 C19 H19 116.6 . .
C19 C20 C21 126.8(4) . .
C19 C20 H20 116.6 . .
C21 C20 H20 116.6 . .
C22 C21 C26 118.1(3) . .
C22 C21 C20 123.6(3) . .
C26 C21 C20 118.4(4) . .
C23 C22 C21 120.9(4) . .
C23 C22 H22 119.6 . .
C21 C22 H22 119.6 . .
C24 C23 C22 120.7(4) . .
C24 C23 H23 119.7 . .
C22 C23 H23 119.7 . .
C25 C24 C23 119.1(4) . .
C25 C24 H24 120.5 . .
C23 C24 H24 120.5 . .
C24 C25 C26 121.3(4) . .
C24 C25 H25 119.4 . .
C26 C25 H25 119.4 . .
C25 C26 C21 120.0(4) . .
C25 C26 H26 120.0 . .
C21 C26 H26 120.0 . .
O1 C27 O2 123.0(3) . .
O1 C27 C28 118.7(3) . .
O2 C27 C28 118.3(3) . .
O1 C27 Cd1 62.03(16) . .
O2 C27 Cd1 60.96(15) . .
C28 C27 Cd1 178.9(2) . .
C29 C28 C33 118.9(3) . .
C29 C28 C27 120.6(3) . .
C33 C28 C27 120.5(3) . .
C30 C29 C28 120.7(3) . .
C30 C29 H29 119.7 . .
C28 C29 H29 119.7 . .
C31 C30 C29 118.3(3) . .
C31 C30 H30 120.9 . .
C29 C30 H30 120.9 . .
C32 C31 C30 122.5(3) . .
C32 C31 Cl1 118.3(2) . .
C30 C31 Cl1 119.2(3) . .
C31 C32 C33 119.1(3) . .
C31 C32 H32 120.5 . .
C33 C32 H32 120.5 . .
C32 C33 C28 120.5(3) . .
C32 C33 H33 119.7 . .
C28 C33 H33 119.7 . .
O4 C34 O3 121.8(3) . .
O4 C34 C35 119.0(3) . .
O3 C34 C35 119.2(3) . .
O4 C34 Cd1 54.69(16) . .
O3 C34 Cd1 67.13(16) . .
C35 C34 Cd1 172.9(2) . .
C36 C35 C40 119.8(3) . .
C36 C35 C34 121.2(3) . .
C40 C35 C34 119.0(3) . .
C37 C36 C35 120.6(3) . .
C37 C36 H36 119.7 . .
C35 C36 H36 119.7 . .
C36 C37 C38 118.9(3) . .
C36 C37 H37 120.6 . .
C38 C37 H37 120.6 . .
C39 C38 C37 122.1(3) . .
C39 C38 Cl2 118.5(3) . .
C37 C38 Cl2 119.5(3) . .
C38 C39 C40 118.7(3) . .
C38 C39 H39 120.6 . .
C40 C39 H39 120.6 . .
C35 C40 C39 119.9(3) . .
C35 C40 H40 120.0 . .
C39 C40 H40 120.0 . .

loop_
_geom_bond_atom_site_label_1
_geom_bond_atom_site_label_2
_geom_bond_distance
_geom_bond_site_symmetry_2
Cd1 N1 2.322(3) .
Cd1 O4 2.324(2) .
Cd1 N2 2.335(3) .
Cd1 O3 2.349(2) 2_666
Cd1 O2 2.389(2) .
Cd1 O1 2.412(2) .
Cd1 O3 2.595(2) .
Cd1 C27 2.731(3) .
Cd1 C34 2.810(3) .
Cl1 C31 1.747(3) .
Cl2 C38 1.745(3) .
N1 C1 1.337(4) .
N1 C5 1.340(4) .
N2 C18 1.334(4) .
N2 C14 1.337(4) .
O1 C27 1.254(4) .
O2 C27 1.254(4) .
O3 C34 1.260(4) .
O3 Cd1 2.349(2) 2_666
O4 C34 1.249(4) .
C1 C2 1.374(5) .
C1 H1 0.9400 .
C2 C3 1.393(4) .
C2 H2 0.9400 .
C3 C4 1.386(4) .
C3 C6 1.462(4) .
C4 C5 1.376(4) .
C4 H4 0.9400 .
C5 H5 0.9400 .
C6 C7 1.328(4) .
C6 H6 0.9400 .
C7 C8 1.474(4) .
C7 H7 0.9400 .
C8 C9 1.384(5) .
C8 C13 1.390(4) .
C9 C10 1.378(5) .
C9 H9 0.9400 .
C10 C11 1.390(6) .
C10 H10 0.9400 .
C11 C12 1.364(6) .
C11 H11 0.9400 .
C12 C13 1.384(5) .
C12 H12 0.9400 .
C13 H13 0.9400 .
C14 C15 1.380(5) .
C14 H14 0.9400 .
C15 C16 1.386(5) .
C15 H15 0.9400 .
C16 C17 1.389(5) .
C16 C19 1.484(5) .
C17 C18 1.385(5) .
C17 H17 0.9400 .
C18 H18 0.9400 .
C19 C20 1.311(5) .
C19 H19 0.9400 .
C20 C21 1.476(5) .
C20 H20 0.9400 .
C21 C22 1.390(5) .
C21 C26 1.397(5) .
C22 C23 1.381(5) .
C22 H22 0.9400 .
C23 C24 1.372(5) .
C23 H23 0.9400 .
C24 C25 1.371(6) .
C24 H24 0.9400 .
C25 C26 1.383(5) .
C25 H25 0.9400 .
C26 H26 0.9400 .
C27 C28 1.502(4) .
C28 C29 1.395(4) .
C28 C33 1.403(4) .
C29 C30 1.391(4) .
C29 H29 0.9400 .
C30 C31 1.378(4) .
C30 H30 0.9400 .
C31 C32 1.373(4) .
C32 C33 1.376(4) .
C32 H32 0.9400 .
C33 H33 0.9400 .
C34 C35 1.505(4) .
C35 C36 1.382(4) .
C35 C40 1.388(4) .
C36 C37 1.373(4) .
C36 H36 0.9400 .
C37 C38 1.382(5) .
C37 H37 0.9400 .
C38 C39 1.365(5) .
C39 C40 1.395(4) .
C39 H39 0.9400 .
C40 H40 0.9400 .
